data_7036122
loop_
_publ_author_name
'Battistin, Federica'
'Balducci, Gabriele'
'Demitri, Nicola'
'Iengo, Elisabetta'
'Milani, Barbara'
'Alessio, Enzo'

_publ_section_title
;
 (15)N NMR spectroscopy unambiguously establishes the coordination mode of
 the diimine linker 2-(2'-pyridyl)pyrimidine-4-carboxylic acid (cppH) in
 Ru(ii) complexes.
;
_journal_issue 35
_journal_name_full 'Dalton transactions (Cambridge, England : 2003)'
_journal_page_first 15671
_journal_page_last 15682
_journal_paper_doi 10.1039/c5dt02361k
_journal_volume 44
_journal_year 2015
_chemical_formula_moiety 'C14 H21 Cl2 N3 O2 Ru S2'
_chemical_formula_sum 'C14 H21 Cl2 N3 O2 Ru S2'
_chemical_formula_weight 499.43
_space_group_crystal_system triclinic
_space_group_IT_number 2
_space_group_name_Hall '-P 1'
_space_group_name_H-M_alt 'P -1'
_symmetry_space_group_name_Hall '-P 1'
_symmetry_space_group_name_H-M 'P -1'
_atom_sites_solution_hydrogens geom
_atom_sites_solution_primary direct
_atom_sites_solution_secondary difmap
_audit_creation_method SHELXL-2014/7
_audit_update_record
;
2015-06-12 deposited with the CCDC.
2015-07-20 downloaded from the CCDC.
;
_cell_angle_alpha 82.67(3)
_cell_angle_beta 73.04(3)
_cell_angle_gamma 78.60(3)
_cell_formula_units_Z 2
_cell_length_a 8.275(2)
_cell_length_b 9.618(2)
_cell_length_c 12.681(3)
_cell_measurement_reflns_used 1706
_cell_measurement_temperature 100(2)
_cell_measurement_theta_max 30.000
_cell_measurement_theta_min 2.133
_cell_volume 943.7(4)
_computing_cell_refinement XDS
_computing_data_collection 'Elettra XRD1 Data Collection SW'
_computing_data_reduction 'XDS - CCP4'
_computing_molecular_graphics 'Ortep3 for Windows'
_computing_publication_material enCIFer/publCIF
_computing_structure_refinement 'SHELXL-2014/7 (Sheldrick, 2014)'
_computing_structure_solution Sir2011
_diffrn_ambient_temperature 100(2)
_diffrn_measured_fraction_theta_full 0.983
_diffrn_measured_fraction_theta_max 0.988
_diffrn_measurement_device_type
;
'Huber 4-circles Kappa Goniometer, Pilatus 2M detector'
;
_diffrn_measurement_method 'Rotating crystal'
_diffrn_radiation_type Synchrotron
_diffrn_radiation_wavelength 0.700
_diffrn_reflns_av_R_equivalents 0.0410
_diffrn_reflns_av_unetI/netI 0.0185
_diffrn_reflns_laue_measured_fraction_full 0.983
_diffrn_reflns_laue_measured_fraction_max 0.988
_diffrn_reflns_limit_h_max 11
_diffrn_reflns_limit_h_min -11
_diffrn_reflns_limit_k_max 13
_diffrn_reflns_limit_k_min -13
_diffrn_reflns_limit_l_max 18
_diffrn_reflns_limit_l_min -18
_diffrn_reflns_number 51595
_diffrn_reflns_point_group_measured_fraction_full 0.983
_diffrn_reflns_point_group_measured_fraction_max 0.988
_diffrn_reflns_theta_full 24.835
_diffrn_reflns_theta_max 30.000
_diffrn_reflns_theta_min 2.133
_diffrn_source 'Elettra Synchrotron - XRD1 BL'
_diffrn_standards_decay_% 0
_diffrn_standards_interval_count 0
_diffrn_standards_number 0
_exptl_absorpt_coefficient_mu 1.275
_exptl_absorpt_correction_type none
_exptl_crystal_colour Red-orange
_exptl_crystal_density_diffrn 1.758
_exptl_crystal_description Prism
_exptl_crystal_F_000 504
_exptl_crystal_recrystallization_method 'Re-crystallisation from solvent: '
_exptl_crystal_size_max 0.050
_exptl_crystal_size_mid 0.050
_exptl_crystal_size_min 0.050
_refine_diff_density_max 1.111
_refine_diff_density_min -0.866
_refine_diff_density_rms 0.107
_refine_ls_extinction_coef 0.0108(7)
_refine_ls_extinction_expression Fc^*^=kFc[1+0.001xFc^2^\l^3^/sin(2\q)]^-1/4^
_refine_ls_extinction_method 'SHELXL-2014/7 (Sheldrick 2014'
_refine_ls_goodness_of_fit_ref 1.138
_refine_ls_hydrogen_treatment constr
_refine_ls_matrix_type full
_refine_ls_number_parameters 224
_refine_ls_number_reflns 5690
_refine_ls_number_restraints 0
_refine_ls_restrained_S_all 1.138
_refine_ls_R_factor_all 0.0386
_refine_ls_R_factor_gt 0.0364
_refine_ls_shift/su_max 0.001
_refine_ls_shift/su_mean 0.000
_refine_ls_structure_factor_coef Fsqd
_refine_ls_weighting_details 'w=1/[\s^2^(Fo^2^)+(0.0133P)^2^+2.1502P] where P=(Fo^2^+2Fc^2^)/3'
_refine_ls_weighting_scheme calc
_refine_ls_wR_factor_gt 0.0779
_refine_ls_wR_factor_ref 0.0789
_reflns_Friedel_coverage 0.000
_reflns_number_gt 5387
_reflns_number_total 5690
_reflns_threshold_expression 'I > 2\s(I)'
_cod_data_source_file c5dt02361k2.cif
_cod_data_source_block 7
_cod_depositor_comments 'Adding full bibliography for 7036121--7036125.cif.'
_cod_database_code 7036122
_shelx_shelxl_version_number 2014/7
_shelx_space_group_comment
;
The symmetry employed for this shelxl refinement is uniquely defined
by the following loop, which should always be used as a source of
symmetry information in preference to the above space-group names.
They are only intended as comments.
;
_shelx_estimated_absorpt_t_min 0.939
_shelx_estimated_absorpt_t_max 0.939

loop_
_space_group_symop_operation_xyz
'x, y, z'
'-x, -y, -z'

loop_
_atom_site_label
_atom_site_type_symbol
_atom_site_fract_x
_atom_site_fract_y
_atom_site_fract_z
_atom_site_U_iso_or_equiv
_atom_site_adp_type
_atom_site_occupancy
_atom_site_site_symmetry_order
_atom_site_calc_flag
_atom_site_refinement_flags_posn
_atom_site_refinement_flags_adp
Ru1 Ru 0.36673(2) 0.72634(2) 0.26889(2) 0.02363(7) Uani 1 1 d . .
O5 O 0.3350(3) 0.6266(2) 0.52903(16) 0.0334(4) Uani 1 1 d . .
S1 S 0.40247(8) 0.73292(8) 0.44112(5) 0.02712(13) Uani 1 1 d . .
C25 C 0.6235(3) 0.7221(3) 0.4318(2) 0.0315(5) Uani 1 1 d . .
H2A5 H 0.6355 0.7398 0.5033 0.047 Uiso 1 1 calc R U
H2B5 H 0.6715 0.7934 0.3751 0.047 Uiso 1 1 calc R U
H2C5 H 0.6852 0.6270 0.4117 0.047 Uiso 1 1 calc R U
C15 C 0.3202(4) 0.9028(4) 0.4954(3) 0.0403(7) Uani 1 1 d . .
H1A5 H 0.1954 0.9227 0.5084 0.060 Uiso 1 1 calc R U
H1B5 H 0.3714 0.9761 0.4423 0.060 Uiso 1 1 calc R U
H1C5 H 0.3485 0.9029 0.5652 0.060 Uiso 1 1 calc R U
O6 O 0.2495(3) 0.6169(2) 0.07310(16) 0.0345(4) Uani 1 1 d . .
S2 S 0.33076(8) 0.72942(7) 0.09561(5) 0.02626(13) Uani 1 1 d . .
C26 C 0.5299(4) 0.7272(3) -0.0081(2) 0.0313(5) Uani 1 1 d . .
H2A6 H 0.5974 0.6311 -0.0085 0.047 Uiso 1 1 calc R U
H2B6 H 0.5934 0.7942 0.0078 0.047 Uiso 1 1 calc R U
H2C6 H 0.5085 0.7550 -0.0805 0.047 Uiso 1 1 calc R U
C16 C 0.2209(4) 0.8963(3) 0.0554(3) 0.0378(6) Uani 1 1 d . .
H1A6 H 0.2265 0.8999 -0.0231 0.057 Uiso 1 1 calc R U
H1B6 H 0.2747 0.9726 0.0677 0.057 Uiso 1 1 calc R U
H1C6 H 0.1007 0.9087 0.0994 0.057 Uiso 1 1 calc R U
Cl1 Cl 0.08605(9) 0.87185(10) 0.32832(6) 0.04322(19) Uani 1 1 d . .
Cl2 Cl 0.50569(9) 0.93353(7) 0.20699(6) 0.03334(14) Uani 1 1 d . .
N33 N 0.6969(3) 0.3347(2) 0.20496(17) 0.0267(4) Uani 1 1 d . .
N11 N 0.5905(2) 0.5833(2) 0.22238(16) 0.0222(4) Uani 1 1 d . .
N12 N 0.2761(3) 0.5368(3) 0.31002(16) 0.0278(4) Uani 1 1 d . .
C43 C 0.8572(3) 0.3627(3) 0.1627(2) 0.0286(5) Uani 1 1 d . .
C53 C 0.8894(3) 0.5014(3) 0.1498(2) 0.0289(5) Uani 1 1 d . .
H53 H 1.0028 0.5209 0.1207 0.035 Uiso 1 1 calc R U
C63 C 0.7523(3) 0.6096(3) 0.1803(2) 0.0265(5) Uani 1 1 d . .
H63 H 0.7721 0.7049 0.1715 0.032 Uiso 1 1 calc R U
C23 C 0.5708(3) 0.4450(3) 0.23391(18) 0.0233(4) Uani 1 1 d . .
C73 C 0.9987(4) 0.2400(4) 0.1283(3) 0.0444(7) Uani 1 1 d . .
H7A3 H 0.9745 0.1562 0.1791 0.067 Uiso 1 1 calc R U
H7B3 H 1.1073 0.2642 0.1302 0.067 Uiso 1 1 calc R U
H7C3 H 1.0068 0.2193 0.0530 0.067 Uiso 1 1 calc R U
C223 C 0.3939(3) 0.4188(3) 0.28174(19) 0.0263(5) Uani 1 1 d . .
C333 C 0.3524(4) 0.2850(3) 0.2953(2) 0.0319(6) Uani 1 1 d . .
H333 H 0.4389 0.2048 0.2738 0.038 Uiso 1 1 calc R U
C443 C 0.1826(4) 0.2686(4) 0.3406(2) 0.0399(7) Uani 1 1 d . .
H443 H 0.1501 0.1775 0.3496 0.048 Uiso 1 1 calc R U
C553 C 0.0625(4) 0.3874(4) 0.3724(2) 0.0413(8) Uani 1 1 d . .
H553 H -0.0543 0.3790 0.4054 0.050 Uiso 1 1 calc R U
C663 C 0.1124(3) 0.5195(4) 0.3560(2) 0.0364(7) Uani 1 1 d . .
H663 H 0.0279 0.6007 0.3779 0.044 Uiso 1 1 calc R U

loop_
_atom_site_aniso_label
_atom_site_aniso_U_11
_atom_site_aniso_U_22
_atom_site_aniso_U_33
_atom_site_aniso_U_23
_atom_site_aniso_U_13
_atom_site_aniso_U_12
Ru1 0.01776(9) 0.03584(12) 0.01780(9) -0.00877(7) -0.00516(6) -0.00100(7)
O5 0.0271(9) 0.0467(12) 0.0273(9) -0.0017(8) -0.0066(7) -0.0105(8)
S1 0.0228(3) 0.0401(3) 0.0194(3) -0.0076(2) -0.0056(2) -0.0045(2)
C25 0.0247(12) 0.0493(16) 0.0241(11) -0.0036(11) -0.0090(9) -0.0108(11)
C15 0.0442(16) 0.0479(17) 0.0305(14) -0.0194(13) -0.0116(12) 0.0007(13)
O6 0.0396(11) 0.0438(11) 0.0264(9) -0.0034(8) -0.0123(8) -0.0168(9)
S2 0.0254(3) 0.0350(3) 0.0204(3) -0.0050(2) -0.0082(2) -0.0052(2)
C26 0.0324(13) 0.0388(14) 0.0211(11) -0.0055(10) -0.0026(10) -0.0075(11)
C16 0.0382(15) 0.0418(16) 0.0346(14) -0.0018(12) -0.0166(12) -0.0002(12)
Cl1 0.0274(3) 0.0651(5) 0.0343(3) -0.0212(3) -0.0103(3) 0.0127(3)
Cl2 0.0411(4) 0.0324(3) 0.0293(3) -0.0069(2) -0.0126(3) -0.0054(3)
N33 0.0248(10) 0.0346(11) 0.0210(9) -0.0057(8) -0.0075(8) -0.0017(8)
N11 0.0175(8) 0.0314(10) 0.0175(8) -0.0050(7) -0.0032(7) -0.0044(7)
N12 0.0179(9) 0.0515(14) 0.0154(8) -0.0048(8) -0.0026(7) -0.0108(9)
C43 0.0211(11) 0.0438(15) 0.0209(10) -0.0090(10) -0.0066(9) 0.0003(10)
C53 0.0173(10) 0.0448(15) 0.0244(11) -0.0080(10) -0.0037(9) -0.0045(10)
C63 0.0201(10) 0.0370(13) 0.0229(11) -0.0046(9) -0.0038(8) -0.0082(9)
C23 0.0217(10) 0.0351(12) 0.0145(9) -0.0040(8) -0.0047(8) -0.0069(9)
C73 0.0307(14) 0.057(2) 0.0444(17) -0.0153(15) -0.0106(13) 0.0038(13)
C223 0.0242(11) 0.0430(14) 0.0143(9) -0.0031(9) -0.0045(8) -0.0122(10)
C333 0.0334(13) 0.0500(16) 0.0169(10) -0.0006(10) -0.0068(9) -0.0192(12)
C443 0.0398(16) 0.067(2) 0.0214(12) 0.0007(12) -0.0097(11) -0.0291(15)
C553 0.0277(13) 0.080(2) 0.0217(12) -0.0010(13) -0.0050(10) -0.0265(15)
C663 0.0207(11) 0.070(2) 0.0194(11) -0.0060(12) -0.0031(9) -0.0125(12)

loop_
_atom_type_symbol
_atom_type_description
_atom_type_scat_dispersion_real
_atom_type_scat_dispersion_imag
_atom_type_scat_source
C C -0.0020 0.0016 'International Tables Vol C Tables 4.2.6.8 and 6.1.1.4'
H H 0.0000 0.0000 'International Tables Vol C Tables 4.2.6.8 and 6.1.1.4'
N N -0.0030 0.0032 'International Tables Vol C Tables 4.2.6.8 and 6.1.1.4'
O O -0.0041 0.0059 'International Tables Vol C Tables 4.2.6.8 and 6.1.1.4'
S S 0.1028 0.1208 'International Tables Vol C Tables 4.2.6.8 and 6.1.1.4'
Cl Cl 0.1211 0.1550 'International Tables Vol C Tables 4.2.6.8 and 6.1.1.4'
Ru Ru -1.4671 0.8177 'International Tables Vol C Tables 4.2.6.8 and 6.1.1.4'

loop_
_geom_angle_atom_site_label_1
_geom_angle_atom_site_label_2
_geom_angle_atom_site_label_3
_geom_angle
N12 Ru1 N11 79.01(9)
N12 Ru1 S2 89.10(6)
N11 Ru1 S2 89.47(6)
N12 Ru1 S1 93.04(6)
N11 Ru1 S1 91.75(6)
S2 Ru1 S1 177.71(3)
N12 Ru1 Cl1 94.46(7)
N11 Ru1 Cl1 173.44(6)
S2 Ru1 Cl1 89.85(4)
S1 Ru1 Cl1 89.16(4)
N12 Ru1 Cl2 172.98(6)
N11 Ru1 Cl2 94.22(7)
S2 Ru1 Cl2 88.97(4)
S1 Ru1 Cl2 89.01(4)
Cl1 Ru1 Cl2 92.28(4)
O5 S1 C25 107.53(13)
O5 S1 C15 106.74(15)
C25 S1 C15 99.72(15)
O5 S1 Ru1 118.23(9)
C25 S1 Ru1 110.26(9)
C15 S1 Ru1 112.65(11)
O6 S2 C16 108.02(14)
O6 S2 C26 106.71(13)
C16 S2 C26 99.10(15)
O6 S2 Ru1 118.37(9)
C16 S2 Ru1 111.80(11)
C26 S2 Ru1 111.00(10)
C23 N33 C43 117.4(2)
C63 N11 C23 116.4(2)
C63 N11 Ru1 128.50(18)
C23 N11 Ru1 115.05(16)
C663 N12 C223 117.4(3)
C663 N12 Ru1 126.8(2)
C223 N12 Ru1 115.63(17)
N33 C43 C53 120.9(2)
N33 C43 C73 117.7(3)
C53 C43 C73 121.3(3)
C63 C53 C43 118.2(2)
N11 C63 C53 121.5(3)
N33 C23 N11 125.4(2)
N33 C23 C223 119.1(2)
N11 C23 C223 115.4(2)
N12 C223 C333 123.0(2)
N12 C223 C23 114.6(2)
C333 C223 C23 122.4(3)
C223 C333 C443 119.1(3)
C553 C443 C333 118.3(3)
C443 C553 C663 119.8(3)
N12 C663 C553 122.3(3)

loop_
_geom_bond_atom_site_label_1
_geom_bond_atom_site_label_2
_geom_bond_distance
Ru1 N12 2.056(3)
Ru1 N11 2.057(2)
Ru1 S2 2.2977(8)
Ru1 S1 2.2980(8)
Ru1 Cl1 2.4256(11)
Ru1 Cl2 2.4269(10)
O5 S1 1.474(2)
S1 C25 1.781(3)
S1 C15 1.783(3)
O6 S2 1.478(2)
S2 C16 1.774(3)
S2 C26 1.782(3)
N33 C23 1.337(3)
N33 C43 1.345(3)
N11 C63 1.351(3)
N11 C23 1.356(3)
N12 C663 1.345(3)
N12 C223 1.353(4)
C43 C53 1.392(4)
C43 C73 1.497(4)
C53 C63 1.378(4)
C23 C223 1.470(3)
C223 C333 1.373(4)
C333 C443 1.387(4)
C443 C553 1.376(5)
C553 C663 1.384(5)
